data_8106751
loop_
_publ_author_name
'Ding, Qichun'
'Dai, Shudong'
'Guo, Hongxu'
'Zhang, Li-Xue'

_publ_section_title
;
 (E)-N-benzylidene-3-(benzylthio)-5-p-tolyl-4H-1,2,4-triazol-4-amine,
 C23H20N4S
;
_journal_issue 6
_journal_name_full 'Zeitschrift f\"ur Kristallographie - New Crystal Structures'
_journal_page_first 1009
_journal_page_last 1010
_journal_paper_doi 10.1515/ncrs-2017-0138
_journal_volume 232
_journal_year 2017
_chemical_formula_sum 'C23 H20 N4 S'
_chemical_formula_weight 384.49
_space_group_IT_number 14
_space_group_name_Hall '-P 2yn'
_space_group_name_H-M_alt 'P 1 21/n 1'
_symmetry_cell_setting monoclinic
_symmetry_space_group_name_H-M 'P 1 21/n 1'
_atom_sites_solution_hydrogens geom
_atom_sites_solution_primary direct
_atom_sites_solution_secondary difmap
_cell_angle_alpha 90.00
_cell_angle_beta 104.542(4)
_cell_angle_gamma 90.00
_cell_formula_units_Z 4
_cell_length_a 11.439(3)
_cell_length_b 8.868(2)
_cell_length_c 20.557(5)
_cell_measurement_reflns_used 2425
_cell_measurement_temperature 296(2)
_cell_measurement_theta_max 24.33
_cell_measurement_theta_min 2.51
_cell_volume 2018.5(9)
_computing_cell_refinement 'Bruker SMART'
_computing_data_collection 'Bruker SMART'
_computing_data_reduction 'Bruker SAINT'
_computing_molecular_graphics 'Bruker SHELXTL'
_computing_publication_material 'Bruker SHELXTL'
_computing_structure_refinement 'Bruker SHELXTL'
_computing_structure_solution 'Bruker SHELXTL'
_diffrn_ambient_temperature 296(2)
_diffrn_measured_fraction_theta_full 0.999
_diffrn_measured_fraction_theta_max 0.999
_diffrn_measurement_device_type 'CCD area detector'
_diffrn_measurement_method 'phi and omega scans'
_diffrn_radiation_monochromator graphite
_diffrn_radiation_source 'fine-focus sealed tube'
_diffrn_radiation_type MoK\a
_diffrn_radiation_wavelength 0.71073
_diffrn_reflns_av_R_equivalents 0.0377
_diffrn_reflns_av_sigmaI/netI 0.0447
_diffrn_reflns_limit_h_max 13
_diffrn_reflns_limit_h_min -12
_diffrn_reflns_limit_k_max 9
_diffrn_reflns_limit_k_min -10
_diffrn_reflns_limit_l_max 21
_diffrn_reflns_limit_l_min -24
_diffrn_reflns_number 9888
_diffrn_reflns_theta_full 25.00
_diffrn_reflns_theta_max 25.00
_diffrn_reflns_theta_min 1.87
_exptl_absorpt_coefficient_mu 0.176
_exptl_absorpt_correction_T_max 0.9607
_exptl_absorpt_correction_T_min 0.9394
_exptl_absorpt_correction_type multi-scan
_exptl_absorpt_process_details SADABS
_exptl_crystal_colour colorless
_exptl_crystal_density_diffrn 1.265
_exptl_crystal_density_method 'not measured'
_exptl_crystal_description block
_exptl_crystal_F_000 808
_exptl_crystal_size_max 0.36
_exptl_crystal_size_mid 0.32
_exptl_crystal_size_min 0.23
_refine_diff_density_max 0.260
_refine_diff_density_min -0.210
_refine_diff_density_rms 0.034
_refine_ls_extinction_coef 0.0060(12)
_refine_ls_extinction_expression Fc^*^=kFc[1+0.001xFc^2^\l^3^/sin(2\q)]^-1/4^
_refine_ls_extinction_method SHELXL
_refine_ls_goodness_of_fit_ref 1.048
_refine_ls_hydrogen_treatment constr
_refine_ls_matrix_type full
_refine_ls_number_parameters 254
_refine_ls_number_reflns 3556
_refine_ls_number_restraints 0
_refine_ls_restrained_S_all 1.048
_refine_ls_R_factor_all 0.0694
_refine_ls_R_factor_gt 0.0449
_refine_ls_shift/su_max 0.001
_refine_ls_shift/su_mean 0.000
_refine_ls_structure_factor_coef Fsqd
_refine_ls_weighting_details 'calc w=1/[\s^2^(Fo^2^)+(0.0537P)^2^+0.3097P] where P=(Fo^2^+2Fc^2^)/3'
_refine_ls_weighting_scheme calc
_refine_ls_wR_factor_gt 0.1148
_refine_ls_wR_factor_ref 0.1266
_reflns_number_gt 2470
_reflns_number_total 3556
_reflns_threshold_expression >2sigma(I)
_cod_data_source_file suppl_ncrs-2017-0138_suppl.cif
_cod_data_source_block a
_cod_depositor_comments
;
The following automatic conversions were performed:

data item '_exptl_absorpt_correction_type' value 'Multi-scan' was
changed to 'multi-scan' in accordance with the built-in table derived
from the CIF Core dictionary named 'cif_core.dic' version 2.4.5 last
updated on 2014-11-21.

data item '_symmetry_cell_setting' value 'Monoclinic' was changed to
'monoclinic' in accordance with the built-in table derived from the
CIF Core dictionary named 'cif_core.dic' version 2.4.5 last updated
on 2014-11-21.

Automatic conversion script
Id: cif_fix_values 8738 2021-04-28 16:35:53Z antanas 
;
_cod_original_cell_volume 2018.7(8)
_cod_original_sg_symbol_H-M 'P2(1)/n  '
_cod_database_code 8106751

loop_
_symmetry_equiv_pos_as_xyz
'x, y, z'
'-x+1/2, y+1/2, -z+1/2'
'-x, -y, -z'
'x-1/2, -y-1/2, z-1/2'

loop_
_atom_site_label
_atom_site_type_symbol
_atom_site_fract_x
_atom_site_fract_y
_atom_site_fract_z
_atom_site_U_iso_or_equiv
_atom_site_adp_type
_atom_site_occupancy
_atom_site_symmetry_multiplicity
_atom_site_calc_flag
_atom_site_refinement_flags
_atom_site_disorder_assembly
_atom_site_disorder_group
S1 S 0.39452(6) 0.19481(7) 1.06911(3) 0.0731(2) Uani 1 1 d . . .
N1 N 0.25824(15) 0.0537(2) 0.92820(8) 0.0571(5) Uani 1 1 d . . .
N2 N 0.36849(15) 0.12915(18) 0.93655(8) 0.0541(4) Uani 1 1 d . . .
N3 N 0.52124(16) 0.2780(2) 0.97885(9) 0.0674(5) Uani 1 1 d . . .
N4 N 0.51494(16) 0.2532(2) 0.91147(9) 0.0658(5) Uani 1 1 d . . .
C1 C 0.2988(2) -0.0072(3) 0.60699(12) 0.0889(8) Uani 1 1 d . . .
H1A H 0.3574 0.0344 0.5858 0.133 Uiso 1 1 calc R . .
H1B H 0.2203 0.0316 0.5855 0.133 Uiso 1 1 calc R . .
H1C H 0.2984 -0.1150 0.6030 0.133 Uiso 1 1 calc R . .
C2 C 0.3308(2) 0.0362(3) 0.68024(11) 0.0653(6) Uani 1 1 d . . .
C3 C 0.2611(2) -0.0092(3) 0.72176(12) 0.0723(7) Uani 1 1 d . . .
H3A H 0.1928 -0.0674 0.7043 0.087 Uiso 1 1 calc R . .
C4 C 0.2892(2) 0.0290(3) 0.78859(12) 0.0699(6) Uani 1 1 d . . .
H4A H 0.2401 -0.0046 0.8154 0.084 Uiso 1 1 calc R . .
C5 C 0.38836(18) 0.1159(2) 0.81662(10) 0.0550(5) Uani 1 1 d . . .
C6 C 0.4582(2) 0.1619(3) 0.77435(13) 0.0774(7) Uani 1 1 d . . .
H6A H 0.5260 0.2214 0.7913 0.093 Uiso 1 1 calc R . .
C7 C 0.4294(2) 0.1216(3) 0.70820(13) 0.0827(8) Uani 1 1 d . . .
H7A H 0.4789 0.1536 0.6813 0.099 Uiso 1 1 calc R . .
C8 C 0.42279(18) 0.1655(2) 0.88644(10) 0.0542(5) Uani 1 1 d . . .
C9 C 0.43295(19) 0.2019(2) 0.99276(11) 0.0573(5) Uani 1 1 d . . .
C10 C 0.4673(3) 0.3600(3) 1.11014(13) 0.0893(8) Uani 1 1 d . . .
H10A H 0.5544 0.3476 1.1216 0.107 Uiso 1 1 calc R . .
H10B H 0.4464 0.4473 1.0811 0.107 Uiso 1 1 calc R . .
C11 C 0.4237(2) 0.3792(3) 1.17174(12) 0.0679(6) Uani 1 1 d . . .
C12 C 0.4786(3) 0.3052(3) 1.22924(14) 0.0918(8) Uani 1 1 d . . .
H12A H 0.5454 0.2450 1.2299 0.110 Uiso 1 1 calc R . .
C13 C 0.4384(4) 0.3169(4) 1.28539(16) 0.1119(11) Uani 1 1 d . . .
H13A H 0.4783 0.2654 1.3240 0.134 Uiso 1 1 calc R . .
C14 C 0.3431(4) 0.4004(4) 1.28632(17) 0.1066(10) Uani 1 1 d . . .
H14A H 0.3162 0.4062 1.3253 0.128 Uiso 1 1 calc R . .
C15 C 0.2842(3) 0.4778(4) 1.2307(2) 0.1121(11) Uani 1 1 d . . .
H15A H 0.2173 0.5369 1.2312 0.134 Uiso 1 1 calc R . .
C16 C 0.3261(3) 0.4670(3) 1.17264(16) 0.0969(9) Uani 1 1 d . . .
H16A H 0.2872 0.5200 1.1343 0.116 Uiso 1 1 calc R . .
C17 C 0.25665(19) -0.0428(2) 0.97358(11) 0.0548(5) Uani 1 1 d . . .
H17A H 0.3272 -0.0611 1.0067 0.066 Uiso 1 1 calc R . .
C18 C 0.14831(19) -0.1250(2) 0.97532(10) 0.0525(5) Uani 1 1 d . . .
C19 C 0.1537(2) -0.2272(2) 1.02667(11) 0.0631(6) Uani 1 1 d . . .
H19A H 0.2262 -0.2427 1.0586 0.076 Uiso 1 1 calc R . .
C20 C 0.0524(2) -0.3060(3) 1.03067(12) 0.0712(7) Uani 1 1 d . . .
H20A H 0.0562 -0.3740 1.0656 0.085 Uiso 1 1 calc R . .
C21 C -0.0535(2) -0.2844(3) 0.98356(12) 0.0718(7) Uani 1 1 d . . .
H21A H -0.1220 -0.3380 0.9863 0.086 Uiso 1 1 calc R . .
C22 C -0.0595(2) -0.1838(3) 0.93209(12) 0.0711(6) Uani 1 1 d . . .
H22A H -0.1320 -0.1696 0.9000 0.085 Uiso 1 1 calc R . .
C23 C 0.0407(2) -0.1045(2) 0.92790(11) 0.0612(6) Uani 1 1 d . . .
H23A H 0.0362 -0.0365 0.8929 0.073 Uiso 1 1 calc R . .

loop_
_atom_site_aniso_label
_atom_site_aniso_U_11
_atom_site_aniso_U_22
_atom_site_aniso_U_33
_atom_site_aniso_U_23
_atom_site_aniso_U_13
_atom_site_aniso_U_12
S1 0.0865(5) 0.0756(4) 0.0620(4) -0.0044(3) 0.0278(3) -0.0220(3)
N1 0.0568(10) 0.0628(11) 0.0577(10) 0.0005(8) 0.0257(8) -0.0112(9)
N2 0.0507(10) 0.0544(10) 0.0618(11) 0.0041(8) 0.0228(8) -0.0066(8)
N3 0.0574(11) 0.0759(13) 0.0709(13) 0.0023(10) 0.0196(9) -0.0112(10)
N4 0.0616(12) 0.0719(12) 0.0691(12) 0.0023(10) 0.0263(9) -0.0099(10)
C1 0.101(2) 0.106(2) 0.0687(16) -0.0070(14) 0.0391(14) 0.0046(16)
C2 0.0726(15) 0.0673(14) 0.0631(14) 0.0064(11) 0.0301(12) 0.0107(13)
C3 0.0740(15) 0.0820(16) 0.0672(15) -0.0086(12) 0.0294(12) -0.0135(13)
C4 0.0749(15) 0.0787(15) 0.0673(15) -0.0020(12) 0.0385(12) -0.0151(13)
C5 0.0557(12) 0.0537(12) 0.0614(13) 0.0078(10) 0.0257(10) 0.0016(10)
C6 0.0730(16) 0.0936(18) 0.0745(17) -0.0009(13) 0.0351(13) -0.0227(14)
C7 0.0889(19) 0.101(2) 0.0724(17) 0.0060(14) 0.0475(14) -0.0126(16)
C8 0.0511(12) 0.0522(12) 0.0646(13) 0.0069(10) 0.0243(10) -0.0019(10)
C9 0.0560(12) 0.0561(13) 0.0602(13) 0.0038(10) 0.0157(10) -0.0022(11)
C10 0.102(2) 0.0912(19) 0.0831(18) -0.0167(14) 0.0379(15) -0.0349(16)
C11 0.0792(16) 0.0630(14) 0.0627(15) -0.0059(12) 0.0199(12) -0.0174(13)
C12 0.093(2) 0.102(2) 0.0757(19) -0.0041(16) 0.0123(15) 0.0107(17)
C13 0.141(3) 0.122(3) 0.0676(19) 0.0006(17) 0.0152(19) 0.004(2)
C14 0.136(3) 0.115(3) 0.080(2) -0.0200(19) 0.046(2) -0.025(2)
C15 0.104(2) 0.111(3) 0.131(3) -0.023(2) 0.047(2) 0.0153(19)
C16 0.112(2) 0.0866(19) 0.087(2) 0.0096(16) 0.0159(17) 0.0090(18)
C17 0.0558(12) 0.0522(12) 0.0597(12) -0.0012(10) 0.0205(10) -0.0022(10)
C18 0.0616(13) 0.0485(11) 0.0539(12) -0.0035(9) 0.0268(10) -0.0068(10)
C19 0.0736(15) 0.0610(13) 0.0579(13) 0.0038(10) 0.0225(11) -0.0060(12)
C20 0.0887(18) 0.0679(15) 0.0661(15) 0.0103(12) 0.0365(14) -0.0109(14)
C21 0.0703(16) 0.0746(16) 0.0806(17) -0.0003(13) 0.0377(13) -0.0174(13)
C22 0.0623(14) 0.0832(16) 0.0701(15) 0.0041(13) 0.0212(11) -0.0102(13)
C23 0.0622(14) 0.0675(14) 0.0581(13) 0.0059(10) 0.0228(11) -0.0070(11)

loop_
_atom_type_symbol
_atom_type_description
_atom_type_scat_dispersion_real
_atom_type_scat_dispersion_imag
_atom_type_scat_source
C C 0.0033 0.0016 'International Tables Vol C Tables 4.2.6.8 and 6.1.1.4'
H H 0.0000 0.0000 'International Tables Vol C Tables 4.2.6.8 and 6.1.1.4'
N N 0.0061 0.0033 'International Tables Vol C Tables 4.2.6.8 and 6.1.1.4'
S S 0.1246 0.1234 'International Tables Vol C Tables 4.2.6.8 and 6.1.1.4'

loop_
_geom_angle_atom_site_label_1
_geom_angle_atom_site_label_2
_geom_angle_atom_site_label_3
_geom_angle
_geom_angle_site_symmetry_1
_geom_angle_site_symmetry_3
C9 S1 C10 101.72(11) . .
C17 N1 N2 114.26(17) . .
C9 N2 C8 105.93(17) . .
C9 N2 N1 127.43(16) . .
C8 N2 N1 125.86(17) . .
C9 N3 N4 106.76(18) . .
C8 N4 N3 108.78(17) . .
C2 C1 H1A 109.5 . .
C2 C1 H1B 109.5 . .
H1A C1 H1B 109.5 . .
C2 C1 H1C 109.5 . .
H1A C1 H1C 109.5 . .
H1B C1 H1C 109.5 . .
C7 C2 C3 116.9(2) . .
C7 C2 C1 122.1(2) . .
C3 C2 C1 121.0(2) . .
C2 C3 C4 121.7(2) . .
C2 C3 H3A 119.2 . .
C4 C3 H3A 119.2 . .
C5 C4 C3 121.4(2) . .
C5 C4 H4A 119.3 . .
C3 C4 H4A 119.3 . .
C4 C5 C6 116.7(2) . .
C4 C5 C8 124.98(19) . .
C6 C5 C8 118.3(2) . .
C7 C6 C5 121.1(2) . .
C7 C6 H6A 119.4 . .
C5 C6 H6A 119.4 . .
C2 C7 C6 122.3(2) . .
C2 C7 H7A 118.9 . .
C6 C7 H7A 118.9 . .
N4 C8 N2 108.52(18) . .
N4 C8 C5 123.99(19) . .
N2 C8 C5 127.49(19) . .
N3 C9 N2 110.00(19) . .
N3 C9 S1 127.12(17) . .
N2 C9 S1 122.85(16) . .
C11 C10 S1 106.24(17) . .
C11 C10 H10A 110.5 . .
S1 C10 H10A 110.5 . .
C11 C10 H10B 110.5 . .
S1 C10 H10B 110.5 . .
H10A C10 H10B 108.7 . .
C12 C11 C16 117.6(3) . .
C12 C11 C10 120.4(3) . .
C16 C11 C10 121.9(3) . .
C13 C12 C11 121.6(3) . .
C13 C12 H12A 119.2 . .
C11 C12 H12A 119.2 . .
C14 C13 C12 121.0(3) . .
C14 C13 H13A 119.5 . .
C12 C13 H13A 119.5 . .
C13 C14 C15 120.4(3) . .
C13 C14 H14A 119.8 . .
C15 C14 H14A 119.8 . .
C14 C15 C16 118.8(3) . .
C14 C15 H15A 120.6 . .
C16 C15 H15A 120.6 . .
C11 C16 C15 120.5(3) . .
C11 C16 H16A 119.7 . .
C15 C16 H16A 119.7 . .
N1 C17 C18 121.9(2) . .
N1 C17 H17A 119.0 . .
C18 C17 H17A 119.0 . .
C23 C18 C19 119.2(2) . .
C23 C18 C17 122.35(19) . .
C19 C18 C17 118.4(2) . .
C20 C19 C18 120.2(2) . .
C20 C19 H19A 119.9 . .
C18 C19 H19A 119.9 . .
C21 C20 C19 120.0(2) . .
C21 C20 H20A 120.0 . .
C19 C20 H20A 120.0 . .
C20 C21 C22 120.2(2) . .
C20 C21 H21A 119.9 . .
C22 C21 H21A 119.9 . .
C23 C22 C21 120.2(2) . .
C23 C22 H22A 119.9 . .
C21 C22 H22A 119.9 . .
C22 C23 C18 120.2(2) . .
C22 C23 H23A 119.9 . .
C18 C23 H23A 119.9 . .

loop_
_geom_bond_atom_site_label_1
_geom_bond_atom_site_label_2
_geom_bond_distance
_geom_bond_site_symmetry_2
S1 C9 1.734(2) .
S1 C10 1.789(3) .
N1 C17 1.269(3) .
N1 N2 1.400(2) .
N2 C9 1.367(3) .
N2 C8 1.368(2) .
N3 C9 1.304(3) .
N3 N4 1.386(2) .
N4 C8 1.307(3) .
C1 C2 1.507(3) .
C1 H1A 0.9600 .
C1 H1B 0.9600 .
C1 H1C 0.9600 .
C2 C7 1.360(3) .
C2 C3 1.367(3) .
C3 C4 1.372(3) .
C3 H3A 0.9300 .
C4 C5 1.372(3) .
C4 H4A 0.9300 .
C5 C6 1.381(3) .
C5 C8 1.458(3) .
C6 C7 1.364(3) .
C6 H6A 0.9300 .
C7 H7A 0.9300 .
C10 C11 1.483(3) .
C10 H10A 0.9700 .
C10 H10B 0.9700 .
C11 C12 1.360(3) .
C11 C16 1.365(4) .
C12 C13 1.349(4) .
C12 H12A 0.9300 .
C13 C14 1.322(5) .
C13 H13A 0.9300 .
C14 C15 1.359(5) .
C14 H14A 0.9300 .
C15 C16 1.396(4) .
C15 H15A 0.9300 .
C16 H16A 0.9300 .
C17 C18 1.446(3) .
C17 H17A 0.9300 .
C18 C23 1.377(3) .
C18 C19 1.381(3) .
C19 C20 1.373(3) .
C19 H19A 0.9300 .
C20 C21 1.362(3) .
C20 H20A 0.9300 .
C21 C22 1.373(3) .
C21 H21A 0.9300 .
C22 C23 1.366(3) .
C22 H22A 0.9300 .
C23 H23A 0.9300 .

loop_
_geom_torsion_atom_site_label_1
_geom_torsion_atom_site_label_2
_geom_torsion_atom_site_label_3
_geom_torsion_atom_site_label_4
_geom_torsion
_geom_torsion_site_symmetry_1
_geom_torsion_site_symmetry_2
_geom_torsion_site_symmetry_3
_geom_torsion_site_symmetry_4
C17 N1 N2 C9 -51.7(3) . . . .
C17 N1 N2 C8 139.8(2) . . . .
C9 N3 N4 C8 0.9(2) . . . .
C7 C2 C3 C4 -0.2(4) . . . .
C1 C2 C3 C4 179.8(2) . . . .
C2 C3 C4 C5 0.6(4) . . . .
C3 C4 C5 C6 -0.3(3) . . . .
C3 C4 C5 C8 178.0(2) . . . .
C4 C5 C6 C7 -0.3(4) . . . .
C8 C5 C6 C7 -178.8(2) . . . .
C3 C2 C7 C6 -0.4(4) . . . .
C1 C2 C7 C6 179.5(2) . . . .
C5 C6 C7 C2 0.7(4) . . . .
N3 N4 C8 N2 -1.0(2) . . . .
N3 N4 C8 C5 179.87(18) . . . .
C9 N2 C8 N4 0.7(2) . . . .
N1 N2 C8 N4 171.21(18) . . . .
C9 N2 C8 C5 179.80(19) . . . .
N1 N2 C8 C5 -9.7(3) . . . .
C4 C5 C8 N4 -177.2(2) . . . .
C6 C5 C8 N4 1.1(3) . . . .
C4 C5 C8 N2 3.9(3) . . . .
C6 C5 C8 N2 -177.8(2) . . . .
N4 N3 C9 N2 -0.5(2) . . . .
N4 N3 C9 S1 -178.22(16) . . . .
C8 N2 C9 N3 -0.1(2) . . . .
N1 N2 C9 N3 -170.44(18) . . . .
C8 N2 C9 S1 177.74(15) . . . .
N1 N2 C9 S1 7.4(3) . . . .
C10 S1 C9 N3 19.3(2) . . . .
C10 S1 C9 N2 -158.24(19) . . . .
C9 S1 C10 C11 170.85(19) . . . .
S1 C10 C11 C12 85.3(3) . . . .
S1 C10 C11 C16 -92.8(3) . . . .
C16 C11 C12 C13 0.3(4) . . . .
C10 C11 C12 C13 -177.9(3) . . . .
C11 C12 C13 C14 0.5(5) . . . .
C12 C13 C14 C15 -0.7(5) . . . .
C13 C14 C15 C16 0.2(5) . . . .
C12 C11 C16 C15 -0.8(4) . . . .
C10 C11 C16 C15 177.4(3) . . . .
C14 C15 C16 C11 0.6(5) . . . .
N2 N1 C17 C18 176.26(17) . . . .
N1 C17 C18 C23 0.3(3) . . . .
N1 C17 C18 C19 -179.5(2) . . . .
C23 C18 C19 C20 -0.7(3) . . . .
C17 C18 C19 C20 179.1(2) . . . .
C18 C19 C20 C21 0.6(4) . . . .
C19 C20 C21 C22 -0.1(4) . . . .
C20 C21 C22 C23 -0.2(4) . . . .
C21 C22 C23 C18 0.0(4) . . . .
C19 C18 C23 C22 0.5(3) . . . .
C17 C18 C23 C22 -179.3(2) . . . .
